data_7237711
loop_
_publ_author_name
'Nagai, Sayaka'
'Yamashita, Maho'
'Tachikawa, Takashi'
'Ubukata, Takashi'
'Asami, Masatoshi'
'Ito, Suguru'

_publ_section_title
;
 Efficient and versatile mechanochromic luminescence of
 phenanthroimidazolylbenzothiadiazoles: tricolor switching and directional
 control over the chromism
;
_journal_issue 17
_journal_name_full 'Journal of Materials Chemistry C'
_journal_page_first 4988
_journal_paper_doi 10.1039/C9TC00157C
_journal_volume 7
_journal_year 2019
_chemical_formula_moiety 'C35 H24 N4 O S'
_chemical_formula_sum 'C35 H24 N4 O S'
_chemical_formula_weight 548.66
_chemical_melting_point 506.2(5)
_space_group_crystal_system monoclinic
_space_group_IT_number 14
_space_group_name_Hall '-P 2yn'
_space_group_name_H-M_alt 'P 1 21/n 1'
_atom_sites_solution_hydrogens geom
_atom_sites_solution_primary direct
_atom_sites_solution_secondary difmap
_audit_update_record
;
2018-12-22 deposited with the CCDC.	2019-03-08 downloaded from the CCDC.
;
_cell_angle_alpha 90.0000
_cell_angle_beta 105.4259(9)
_cell_angle_gamma 90.0000
_cell_formula_units_Z 4
_cell_length_a 15.39674(12)
_cell_length_b 10.80897(7)
_cell_length_c 17.32088(15)
_cell_measurement_reflns_used 21945
_cell_measurement_temperature 223
_cell_measurement_theta_max 76.20
_cell_measurement_theta_min 3.43
_cell_volume 2778.75(4)
_computing_cell_refinement 'CrysAlisPro 1.171.39.20a (Rigaku OD, 2015)'
_computing_data_collection 'CrysAlisPro 1.171.39.20a (Rigaku OD, 2015)'
_computing_data_reduction 'CrysAlisPro 1.171.39.20a (Rigaku OD, 2015)'
_computing_molecular_graphics 'CrystalStructure 4.2.5'
_computing_publication_material 'CrystalStructure 4.2.5 (Rigaku, 2017)'
_computing_structure_refinement 'SHELXL Version 2014/7 (Sheldrick, 2008)'
_computing_structure_solution 'SIR2011 (Burla, et al., 2012)'
_diffrn_ambient_temperature 223
_diffrn_detector_area_resol_mean 5.811
_diffrn_measured_fraction_theta_full 1.000
_diffrn_measured_fraction_theta_max 1.000
_diffrn_measurement_device_type 'Rigaku XtaLAB P200'
_diffrn_measurement_method \w
_diffrn_radiation_type 'Cu K\a'
_diffrn_radiation_wavelength 1.54184
_diffrn_reflns_av_R_equivalents 0.0585
_diffrn_reflns_Laue_measured_fraction_full 1.000
_diffrn_reflns_Laue_measured_fraction_max 1.000
_diffrn_reflns_limit_h_max 18
_diffrn_reflns_limit_h_min -18
_diffrn_reflns_limit_k_max 13
_diffrn_reflns_limit_k_min -13
_diffrn_reflns_limit_l_max 20
_diffrn_reflns_limit_l_min -20
_diffrn_reflns_number 34979
_diffrn_reflns_point_group_measured_fraction_full 1.000
_diffrn_reflns_point_group_measured_fraction_max 1.000
_diffrn_reflns_theta_full 67.684
_diffrn_reflns_theta_max 68.243
_diffrn_reflns_theta_min 3.418
_diffrn_standards_number 0
_exptl_absorpt_coefficient_mu 1.314
_exptl_absorpt_correction_T_max 0.778
_exptl_absorpt_correction_T_min 0.336
_exptl_absorpt_correction_type multi-scan
_exptl_absorpt_process_details
;
CrysAlisPro 1.171.39.20a (Rigaku Oxford Diffraction, 2015)
Empirical absorption correction using spherical harmonics,
 implemented in SCALE3 ABSPACK scaling algorithm.
;
_exptl_crystal_colour yellow
_exptl_crystal_density_diffrn 1.311
_exptl_crystal_density_method 'not measured'
_exptl_crystal_description plate
_exptl_crystal_F_000 1144.00
_exptl_crystal_preparation Luminescent
_exptl_crystal_recrystallization_method 'Re-crystallisation from solvent: chloroform/hexane'
_exptl_crystal_size_max 0.712
_exptl_crystal_size_mid 0.367
_exptl_crystal_size_min 0.191
_refine_diff_density_max 0.26
_refine_diff_density_min -0.47
_refine_ls_extinction_method none
_refine_ls_goodness_of_fit_ref 1.042
_refine_ls_hydrogen_treatment constr
_refine_ls_number_parameters 370
_refine_ls_number_reflns 5081
_refine_ls_number_restraints 0
_refine_ls_R_factor_all 0.0452
_refine_ls_R_factor_gt 0.0435
_refine_ls_shift/su_max 0.001
_refine_ls_structure_factor_coef Fsqd
_refine_ls_weighting_details 'w = 1/[\s^2^(Fo^2^)+(0.0718P)^2^+0.7324P] where P=(Fo^2^+2Fc^2^)/3'
_refine_ls_weighting_scheme calc
_refine_ls_wR_factor_gt 0.1199
_refine_ls_wR_factor_ref 0.1215
_reflns_Friedel_coverage 0.000
_reflns_number_gt 4729
_reflns_number_total 5081
_reflns_threshold_expression F^2^>2.0\s(F^2^)
_cod_data_source_file c9tc00157c2.cif
_cod_data_source_block sna205
_cod_depositor_comments
;
The following automatic conversions were performed:

data item '_chemical_melting_point' value '505.75-506.75' was changed
to '506.2(5)' -- the average value was taken and precision was
estimated.

Automatic conversion script
Id: cif_fix_values 6909 2019-04-08 15:41:33Z antanas 
;
_cod_database_code 7237711

loop_
_space_group_symop_id
_space_group_symop_operation_xyz
1 +X,+Y,+Z
2 1/2-X,1/2+Y,1/2-Z
3 -X,-Y,-Z
4 -1/2+X,-1/2-Y,-1/2+Z

loop_
_atom_site_label
_atom_site_type_symbol
_atom_site_fract_x
_atom_site_fract_y
_atom_site_fract_z
_atom_site_U_iso_or_equiv
_atom_site_adp_type
_atom_site_occupancy
_atom_site_site_symmetry_order
_atom_site_calc_flag
_atom_site_refinement_flags_posn
_atom_site_refinement_flags_adp
S1 S -0.05107(2) 1.16163(4) 0.56741(3) 0.04290(14) Uani 1 1 d . .
O1 O 0.31518(8) 1.38619(12) 0.33834(7) 0.0488(3) Uani 1 1 d . .
N1 N 0.09886(8) 0.70436(12) 0.70338(7) 0.0355(3) Uani 1 1 d . .
N2 N 0.04510(8) 0.86593(12) 0.75761(8) 0.0380(3) Uani 1 1 d . .
N3 N -0.01777(8) 1.04055(12) 0.62110(8) 0.0383(3) Uani 1 1 d . .
N4 N 0.03579(8) 1.19133(12) 0.53546(8) 0.0398(3) Uani 1 1 d . .
C1 C 0.05554(10) 0.65632(14) 0.75759(9) 0.0375(3) Uani 1 1 d . .
C2 C 0.03877(10) 0.53076(15) 0.77732(10) 0.0422(4) Uani 1 1 d . .
C3 C 0.06607(12) 0.42518(16) 0.74219(11) 0.0496(4) Uani 1 1 d . .
H3 H 0.0983 0.4347 0.7035 0.060 Uiso 1 1 calc R U
C4 C 0.04605(14) 0.30811(18) 0.76382(13) 0.0605(5) Uani 1 1 d . .
H4 H 0.0648 0.2382 0.7403 0.073 Uiso 1 1 calc R U
C5 C -0.00232(16) 0.2942(2) 0.82095(15) 0.0716(6) Uani 1 1 d . .
H5 H -0.0161 0.2145 0.8359 0.086 Uiso 1 1 calc R U
C6 C -0.02958(14) 0.3951(2) 0.85508(14) 0.0659(6) Uani 1 1 d . .
H6 H -0.0626 0.3831 0.8930 0.079 Uiso 1 1 calc R U
C7 C -0.01031(11) 0.51694(18) 0.83595(10) 0.0492(4) Uani 1 1 d . .
C8 C -0.04118(11) 0.62388(19) 0.87304(11) 0.0495(4) Uani 1 1 d . .
C9 C -0.08919(13) 0.6134(2) 0.93218(13) 0.0673(6) Uani 1 1 d . .
H9 H -0.1008 0.5344 0.9499 0.081 Uiso 1 1 calc R U
C10 C -0.11903(15) 0.7153(3) 0.96408(14) 0.0774(7) Uani 1 1 d . .
H10 H -0.1513 0.7051 1.0027 0.093 Uiso 1 1 calc R U
C11 C -0.10258(15) 0.8334(3) 0.94041(14) 0.0711(6) Uani 1 1 d . .
H11 H -0.1237 0.9029 0.9626 0.085 Uiso 1 1 calc R U
C12 C -0.05483(13) 0.8484(2) 0.88396(11) 0.0555(5) Uani 1 1 d . .
H12 H -0.0425 0.9284 0.8684 0.067 Uiso 1 1 calc R U
C13 C -0.02472(10) 0.74544(17) 0.84997(10) 0.0445(4) Uani 1 1 d . .
C14 C 0.02441(9) 0.75749(15) 0.79026(9) 0.0379(3) Uani 1 1 d . .
C15 C 0.08933(10) 0.83140(13) 0.70577(9) 0.0350(3) Uani 1 1 d . .
C16 C 0.12263(10) 0.91731(13) 0.65450(9) 0.0337(3) Uani 1 1 d . .
C17 C 0.20624(10) 0.91073(14) 0.64069(9) 0.0369(3) Uani 1 1 d . .
H17 H 0.2456 0.8475 0.6658 0.044 Uiso 1 1 calc R U
C18 C 0.23585(10) 0.99464(14) 0.59048(9) 0.0364(3) Uani 1 1 d . .
H18 H 0.2939 0.9840 0.5836 0.044 Uiso 1 1 calc R U
C19 C 0.18427(9) 1.09115(13) 0.55119(9) 0.0335(3) Uani 1 1 d . .
C20 C 0.09731(9) 1.10317(13) 0.56597(8) 0.0327(3) Uani 1 1 d . .
C21 C 0.06673(9) 1.01707(13) 0.61617(8) 0.0325(3) Uani 1 1 d . .
C22 C 0.21592(10) 1.17448(13) 0.49594(9) 0.0328(3) Uani 1 1 d . .
C23 C 0.15704(10) 1.21830(15) 0.42586(10) 0.0413(4) Uani 1 1 d . .
H23 H 0.0955 1.1988 0.4148 0.050 Uiso 1 1 calc R U
C24 C 0.18715(10) 1.28980(16) 0.37214(10) 0.0427(4) Uani 1 1 d . .
H24 H 0.1463 1.3186 0.3251 0.051 Uiso 1 1 calc R U
C25 C 0.27845(10) 1.31920(14) 0.38788(9) 0.0369(3) Uani 1 1 d . .
C26 C 0.33745(10) 1.27848(14) 0.45890(9) 0.0363(3) Uani 1 1 d . .
H26 H 0.3987 1.3001 0.4709 0.044 Uiso 1 1 calc R U
C27 C 0.30632(10) 1.20647(14) 0.51178(9) 0.0348(3) Uani 1 1 d . .
H27 H 0.3470 1.1787 0.5592 0.042 Uiso 1 1 calc R U
C28 C 0.25769(15) 1.4197(2) 0.26108(12) 0.0674(6) Uani 1 1 d . .
H28A H 0.2120 1.4789 0.2677 0.081 Uiso 1 1 calc R U
H28B H 0.2267 1.3460 0.2342 0.081 Uiso 1 1 calc R U
C29 C 0.3116(2) 1.4747(4) 0.21247(15) 0.1112(13) Uani 1 1 d . .
H29A H 0.2728 1.4971 0.1605 0.133 Uiso 1 1 calc R U
H29B H 0.3417 1.5480 0.2390 0.133 Uiso 1 1 calc R U
H29C H 0.3563 1.4154 0.2056 0.133 Uiso 1 1 calc R U
C30 C 0.14269(10) 0.63673(13) 0.65306(10) 0.0376(3) Uani 1 1 d . .
C31 C 0.09477(13) 0.60747(16) 0.57597(10) 0.0476(4) Uani 1 1 d . .
H31 H 0.0340 0.6309 0.5567 0.057 Uiso 1 1 calc R U
C32 C 0.13753(17) 0.54313(19) 0.52751(13) 0.0652(5) Uani 1 1 d . .
H32 H 0.1059 0.5231 0.4747 0.078 Uiso 1 1 calc R U
C33 C 0.22571(19) 0.50854(19) 0.55617(17) 0.0730(7) Uani 1 1 d . .
H33 H 0.2542 0.4648 0.5229 0.088 Uiso 1 1 calc R U
C34 C 0.27361(15) 0.53741(19) 0.63407(16) 0.0671(6) Uani 1 1 d . .
H34 H 0.3341 0.5131 0.6533 0.080 Uiso 1 1 calc R U
C35 C 0.23189(12) 0.60203(16) 0.68319(12) 0.0494(4) Uani 1 1 d . .
H35 H 0.2635 0.6220 0.7360 0.059 Uiso 1 1 calc R U

loop_
_atom_site_aniso_label
_atom_site_aniso_U_11
_atom_site_aniso_U_22
_atom_site_aniso_U_33
_atom_site_aniso_U_23
_atom_site_aniso_U_13
_atom_site_aniso_U_12
S1 0.0312(2) 0.0446(2) 0.0553(3) 0.00593(17) 0.01572(18) 0.00728(15)
O1 0.0387(6) 0.0620(7) 0.0477(6) 0.0110(5) 0.0152(5) -0.0069(5)
N1 0.0311(6) 0.0357(6) 0.0404(7) 0.0046(5) 0.0109(5) -0.0014(5)
N2 0.0311(6) 0.0438(7) 0.0396(7) 0.0025(5) 0.0103(5) -0.0002(5)
N3 0.0293(6) 0.0400(7) 0.0475(7) -0.0005(5) 0.0137(5) 0.0005(5)
N4 0.0304(6) 0.0404(7) 0.0497(7) 0.0053(6) 0.0127(6) 0.0042(5)
C1 0.0266(7) 0.0446(8) 0.0391(8) 0.0085(6) 0.0049(6) -0.0040(6)
C2 0.0297(7) 0.0459(9) 0.0455(8) 0.0118(7) 0.0003(6) -0.0066(6)
C3 0.0442(9) 0.0450(9) 0.0543(10) 0.0089(7) 0.0037(8) -0.0081(7)
C4 0.0580(11) 0.0450(10) 0.0687(12) 0.0097(9) -0.0002(10) -0.0114(8)
C5 0.0664(13) 0.0579(13) 0.0851(15) 0.0252(11) 0.0107(11) -0.0206(10)
C6 0.0548(11) 0.0677(13) 0.0744(13) 0.0266(11) 0.0158(10) -0.0145(10)
C7 0.0307(8) 0.0620(11) 0.0499(9) 0.0184(8) 0.0021(7) -0.0092(7)
C8 0.0285(8) 0.0721(12) 0.0467(9) 0.0180(8) 0.0077(7) -0.0024(8)
C9 0.0457(10) 0.0966(16) 0.0630(12) 0.0309(12) 0.0201(9) -0.0020(11)
C10 0.0567(12) 0.120(2) 0.0664(13) 0.0270(14) 0.0360(11) 0.0136(13)
C11 0.0577(12) 0.1024(18) 0.0623(12) 0.0137(12) 0.0319(10) 0.0162(11)
C12 0.0425(9) 0.0771(13) 0.0502(10) 0.0096(9) 0.0181(8) 0.0104(9)
C13 0.0262(7) 0.0665(11) 0.0398(8) 0.0102(7) 0.0072(6) 0.0003(7)
C14 0.0251(7) 0.0494(9) 0.0379(8) 0.0065(6) 0.0062(6) -0.0022(6)
C15 0.0290(7) 0.0363(7) 0.0389(8) 0.0027(6) 0.0078(6) -0.0011(5)
C16 0.0302(7) 0.0342(7) 0.0364(7) -0.0004(6) 0.0083(6) -0.0023(6)
C17 0.0284(7) 0.0364(8) 0.0450(8) 0.0045(6) 0.0083(6) 0.0018(6)
C18 0.0270(7) 0.0393(8) 0.0434(8) 0.0011(6) 0.0101(6) -0.0003(6)
C19 0.0276(7) 0.0359(7) 0.0375(7) -0.0019(6) 0.0092(6) -0.0026(5)
C20 0.0272(7) 0.0334(7) 0.0373(7) -0.0009(6) 0.0080(6) -0.0001(5)
C21 0.0270(7) 0.0344(7) 0.0365(7) -0.0036(6) 0.0092(6) -0.0023(5)
C22 0.0300(7) 0.0312(7) 0.0372(7) -0.0014(5) 0.0088(6) 0.0002(5)
C23 0.0279(7) 0.0497(9) 0.0447(8) 0.0040(7) 0.0067(6) -0.0065(6)
C24 0.0317(8) 0.0539(9) 0.0400(8) 0.0069(7) 0.0052(6) -0.0039(7)
C25 0.0340(8) 0.0385(8) 0.0413(8) -0.0009(6) 0.0154(6) -0.0033(6)
C26 0.0256(7) 0.0407(8) 0.0442(8) -0.0028(6) 0.0119(6) -0.0016(6)
C27 0.0299(7) 0.0370(7) 0.0374(7) -0.0001(6) 0.0089(6) 0.0024(6)
C28 0.0551(11) 0.0946(16) 0.0502(11) 0.0225(11) 0.0103(9) -0.0102(11)
C29 0.0805(17) 0.186(3) 0.0616(14) 0.0416(18) 0.0099(13) -0.055(2)
C30 0.0380(8) 0.0309(7) 0.0457(8) 0.0081(6) 0.0144(7) 0.0034(6)
C31 0.0529(10) 0.0406(8) 0.0480(9) 0.0033(7) 0.0114(8) 0.0053(7)
C32 0.0928(16) 0.0485(10) 0.0596(12) -0.0043(9) 0.0293(11) 0.0071(10)
C33 0.0974(18) 0.0456(11) 0.0948(18) 0.0046(11) 0.0585(15) 0.0170(11)
C34 0.0557(11) 0.0489(11) 0.1068(18) 0.0208(11) 0.0394(12) 0.0203(9)
C35 0.0406(9) 0.0454(9) 0.0631(11) 0.0151(8) 0.0151(8) 0.0077(7)

loop_
_atom_type_symbol
_atom_type_description
_atom_type_scat_dispersion_real
_atom_type_scat_dispersion_imag
_atom_type_scat_source
C C 0.0181 0.0091
;
International Tables for Crystallography
(Vol. C, Tables 4.2.6.8 and 6.1.1.4)
;
H H 0.0000 0.0000
;
International Tables for Crystallography
(Vol. C, Table 6.1.1.4)
;
N N 0.0311 0.0180
;
International Tables for Crystallography
(Vol. C, Tables 4.2.6.8 and 6.1.1.4)
;
O O 0.0492 0.0322
;
International Tables for Crystallography
(Vol. C, Tables 4.2.6.8 and 6.1.1.4)
;
S S 0.3331 0.5567
;
International Tables for Crystallography
(Vol. C, Tables 4.2.6.8 and 6.1.1.4)
;

loop_
_geom_angle_atom_site_label_1
_geom_angle_atom_site_label_2
_geom_angle_atom_site_label_3
_geom_angle
N3 S1 N4 101.24(7)
C25 O1 C28 117.74(13)
C15 N1 C1 106.09(12)
C15 N1 C30 126.47(12)
C1 N1 C30 127.42(13)
C15 N2 C14 104.90(13)
C21 N3 S1 106.30(10)
C20 N4 S1 106.59(10)
C14 C1 N1 105.28(13)
C14 C1 C2 123.23(15)
N1 C1 C2 131.43(15)
C3 C2 C7 119.88(15)
C3 C2 C1 124.62(16)
C7 C2 C1 115.49(16)
C4 C3 C2 120.83(19)
C4 C3 H3 119.6
C2 C3 H3 119.6
C3 C4 C5 119.5(2)
C3 C4 H4 120.3
C5 C4 H4 120.3
C6 C5 C4 120.45(19)
C6 C5 H5 119.8
C4 C5 H5 119.8
C5 C6 C7 122.6(2)
C5 C6 H6 118.7
C7 C6 H6 118.7
C6 C7 C2 116.75(19)
C6 C7 C8 121.50(18)
C2 C7 C8 121.74(15)
C13 C8 C9 116.40(19)
C13 C8 C7 120.42(15)
C9 C8 C7 123.17(18)
C10 C9 C8 121.6(2)
C10 C9 H9 119.2
C8 C9 H9 119.2
C9 C10 C11 121.1(2)
C9 C10 H10 119.5
C11 C10 H10 119.5
C12 C11 C10 119.5(2)
C12 C11 H11 120.3
C10 C11 H11 120.3
C11 C12 C13 120.3(2)
C11 C12 H12 119.8
C13 C12 H12 119.8
C12 C13 C8 121.12(16)
C12 C13 C14 121.86(16)
C8 C13 C14 117.01(16)
C1 C14 N2 111.38(13)
C1 C14 C13 122.05(15)
N2 C14 C13 126.56(15)
N2 C15 N1 112.33(13)
N2 C15 C16 124.07(13)
N1 C15 C16 123.57(13)
C17 C16 C21 115.80(13)
C17 C16 C15 124.56(13)
C21 C16 C15 119.63(13)
C16 C17 C18 123.02(13)
C16 C17 H17 118.5
C18 C17 H17 118.5
C19 C18 C17 123.54(13)
C19 C18 H18 118.2
C17 C18 H18 118.2
C18 C19 C20 115.06(13)
C18 C19 C22 122.17(13)
C20 C19 C22 122.75(13)
N4 C20 C19 125.86(13)
N4 C20 C21 112.71(13)
C19 C20 C21 121.43(13)
N3 C21 C16 125.73(13)
N3 C21 C20 113.15(13)
C16 C21 C20 121.11(13)
C27 C22 C23 118.28(14)
C27 C22 C19 120.42(13)
C23 C22 C19 121.25(13)
C24 C23 C22 121.40(14)
C24 C23 H23 119.3
C22 C23 H23 119.3
C23 C24 C25 119.80(14)
C23 C24 H24 120.1
C25 C24 H24 120.1
O1 C25 C26 116.37(13)
O1 C25 C24 124.46(14)
C26 C25 C24 119.16(14)
C27 C26 C25 120.27(13)
C27 C26 H26 119.9
C25 C26 H26 119.9
C26 C27 C22 121.04(14)
C26 C27 H27 119.5
C22 C27 H27 119.5
O1 C28 C29 109.59(18)
O1 C28 H28A 109.8
C29 C28 H28A 109.8
O1 C28 H28B 109.8
C29 C28 H28B 109.8
H28A C28 H28B 108.2
C28 C29 H29A 109.5
C28 C29 H29B 109.5
H29A C29 H29B 109.5
C28 C29 H29C 109.5
H29A C29 H29C 109.5
H29B C29 H29C 109.5
C31 C30 C35 121.61(16)
C31 C30 N1 119.17(14)
C35 C30 N1 119.22(15)
C30 C31 C32 118.95(18)
C30 C31 H31 120.5
C32 C31 H31 120.5
C33 C32 C31 120.2(2)
C33 C32 H32 119.9
C31 C32 H32 119.9
C32 C33 C34 120.67(19)
C32 C33 H33 119.7
C34 C33 H33 119.7
C35 C34 C33 119.80(19)
C35 C34 H34 120.1
C33 C34 H34 120.1
C34 C35 C30 118.75(19)
C34 C35 H35 120.6
C30 C35 H35 120.6

loop_
_geom_bond_atom_site_label_1
_geom_bond_atom_site_label_2
_geom_bond_distance
S1 N3 1.6084(13)
S1 N4 1.6098(13)
O1 C25 1.3559(18)
O1 C28 1.441(2)
N1 C15 1.3828(19)
N1 C1 1.3890(19)
N1 C30 1.436(2)
N2 C15 1.317(2)
N2 C14 1.375(2)
N3 C21 1.3503(18)
N4 C20 1.3485(19)
C1 C14 1.375(2)
C1 C2 1.440(2)
C2 C3 1.409(3)
C2 C7 1.426(2)
C3 C4 1.378(2)
C3 H3 0.9400
C4 C5 1.396(3)
C4 H4 0.9400
C5 C6 1.359(4)
C5 H5 0.9400
C6 C7 1.409(3)
C6 H6 0.9400
C7 C8 1.462(3)
C8 C13 1.416(3)
C8 C9 1.418(3)
C9 C10 1.365(4)
C9 H9 0.9400
C10 C11 1.385(4)
C10 H10 0.9400
C11 C12 1.380(3)
C11 H11 0.9400
C12 C13 1.395(3)
C12 H12 0.9400
C13 C14 1.441(2)
C15 C16 1.468(2)
C16 C17 1.372(2)
C16 C21 1.428(2)
C17 C18 1.413(2)
C17 H17 0.9400
C18 C19 1.376(2)
C18 H18 0.9400
C19 C20 1.4343(19)
C19 C22 1.487(2)
C20 C21 1.436(2)
C22 C27 1.389(2)
C22 C23 1.391(2)
C23 C24 1.381(2)
C23 H23 0.9400
C24 C25 1.396(2)
C24 H24 0.9400
C25 C26 1.392(2)
C26 C27 1.381(2)
C26 H26 0.9400
C27 H27 0.9400
C28 C29 1.457(3)
C28 H28A 0.9800
C28 H28B 0.9800
C29 H29A 0.9700
C29 H29B 0.9700
C29 H29C 0.9700
C30 C31 1.380(2)
C30 C35 1.385(2)
C31 C32 1.384(3)
C31 H31 0.9400
C32 C33 1.368(4)
C32 H32 0.9400
C33 C34 1.390(4)
C33 H33 0.9400
C34 C35 1.384(3)
C34 H34 0.9400
C35 H35 0.9400

loop_
_geom_torsion_atom_site_label_1
_geom_torsion_atom_site_label_2
_geom_torsion_atom_site_label_3
_geom_torsion_atom_site_label_4
_geom_torsion
N4 S1 N3 C21 0.05(11)
N3 S1 N4 C20 0.68(12)
C15 N1 C1 C14 -1.21(15)
C30 N1 C1 C14 -179.62(14)
C15 N1 C1 C2 175.87(15)
C30 N1 C1 C2 -2.5(3)
C14 C1 C2 C3 176.90(15)
N1 C1 C2 C3 0.3(3)
C14 C1 C2 C7 -2.1(2)
N1 C1 C2 C7 -178.76(15)
C7 C2 C3 C4 -0.1(2)
C1 C2 C3 C4 -179.06(16)
C2 C3 C4 C5 0.3(3)
C3 C4 C5 C6 0.0(3)
C4 C5 C6 C7 -0.7(3)
C5 C6 C7 C2 0.9(3)
C5 C6 C7 C8 179.43(19)
C3 C2 C7 C6 -0.5(2)
C1 C2 C7 C6 178.54(15)
C3 C2 C7 C8 -179.04(15)
C1 C2 C7 C8 0.0(2)
C6 C7 C8 C13 -176.92(16)
C2 C7 C8 C13 1.5(2)
C6 C7 C8 C9 2.3(3)
C2 C7 C8 C9 -179.24(16)
C13 C8 C9 C10 1.0(3)
C7 C8 C9 C10 -178.29(19)
C8 C9 C10 C11 -0.7(3)
C9 C10 C11 C12 -0.3(4)
C10 C11 C12 C13 1.1(3)
C11 C12 C13 C8 -0.8(3)
C11 C12 C13 C14 179.30(18)
C9 C8 C13 C12 -0.2(2)
C7 C8 C13 C12 179.09(15)
C9 C8 C13 C14 179.67(15)
C7 C8 C13 C14 -1.0(2)
N1 C1 C14 N2 1.11(16)
C2 C1 C14 N2 -176.27(13)
N1 C1 C14 C13 -179.92(13)
C2 C1 C14 C13 2.7(2)
C15 N2 C14 C1 -0.54(16)
C15 N2 C14 C13 -179.45(15)
C12 C13 C14 C1 178.88(15)
C8 C13 C14 C1 -1.0(2)
C12 C13 C14 N2 -2.3(2)
C8 C13 C14 N2 177.80(14)
C14 N2 C15 N1 -0.28(16)
C14 N2 C15 C16 178.05(13)
C1 N1 C15 N2 0.96(16)
C30 N1 C15 N2 179.40(13)
C1 N1 C15 C16 -177.38(13)
C30 N1 C15 C16 1.1(2)
N2 C15 C16 C17 136.50(16)
N1 C15 C16 C17 -45.3(2)
N2 C15 C16 C21 -42.5(2)
N1 C15 C16 C21 135.66(15)
C21 C16 C17 C18 -1.4(2)
C15 C16 C17 C18 179.57(14)
C16 C17 C18 C19 0.5(2)
C17 C18 C19 C20 1.3(2)
C17 C18 C19 C22 -177.24(14)
S1 N4 C20 C19 178.07(12)
S1 N4 C20 C21 -1.17(15)
C18 C19 C20 N4 178.82(14)
C22 C19 C20 N4 -2.7(2)
C18 C19 C20 C21 -2.0(2)
C22 C19 C20 C21 176.49(13)
S1 N3 C21 C16 -179.80(12)
S1 N3 C21 C20 -0.74(15)
C17 C16 C21 N3 179.59(14)
C15 C16 C21 N3 -1.3(2)
C17 C16 C21 C20 0.6(2)
C15 C16 C21 C20 179.68(13)
N4 C20 C21 N3 1.31(18)
C19 C20 C21 N3 -177.97(13)
N4 C20 C21 C16 -179.59(13)
C19 C20 C21 C16 1.1(2)
C18 C19 C22 C27 -35.5(2)
C20 C19 C22 C27 146.15(14)
C18 C19 C22 C23 141.94(16)
C20 C19 C22 C23 -36.4(2)
C27 C22 C23 C24 1.3(2)
C19 C22 C23 C24 -176.20(15)
C22 C23 C24 C25 0.1(3)
C28 O1 C25 C26 174.22(17)
C28 O1 C25 C24 -5.9(3)
C23 C24 C25 O1 178.41(15)
C23 C24 C25 C26 -1.7(2)
O1 C25 C26 C27 -178.03(14)
C24 C25 C26 C27 2.1(2)
C25 C26 C27 C22 -0.8(2)
C23 C22 C27 C26 -0.9(2)
C19 C22 C27 C26 176.59(13)
C25 O1 C28 C29 -171.6(2)
C15 N1 C30 C31 -84.55(19)
C1 N1 C30 C31 93.56(18)
C15 N1 C30 C35 95.72(18)
C1 N1 C30 C35 -86.18(19)
C35 C30 C31 C32 -0.8(3)
N1 C30 C31 C32 179.50(16)
C30 C31 C32 C33 0.5(3)
C31 C32 C33 C34 0.0(3)
C32 C33 C34 C35 -0.1(3)
C33 C34 C35 C30 -0.1(3)
C31 C30 C35 C34 0.6(3)
N1 C30 C35 C34 -179.69(15)
